data_7044677
loop_
_publ_author_name
'Xiao, Ying-Hui'
'Deng, Zhaopeng'
'Zhu, Zhi-Biao'
'Huo, Li-Hua'
'Gao, Shan'

_publ_section_title
;
 Rare Earth Metal-Organic Complexes Constructed from Hydroxyl and Carboxyl
 Modified Arenesulfonate: Syntheses, Structure Evolutions, Ultraviolet,
 Visible and Near-Infrared Luminescence
;
_journal_name_full 'Dalton Transactions'
_journal_paper_doi 10.1039/C7DT03254D
_journal_year 2017
_chemical_formula_moiety 'C17 H13 N2 O7 S Tb'
_chemical_formula_sum 'C17 H13 N2 O7 S Tb'
_chemical_formula_weight 548.27
_chemical_name_systematic
; 
 ? 
;
_space_group_IT_number 14
_symmetry_cell_setting monoclinic
_symmetry_space_group_name_Hall '-P 2yn'
_symmetry_space_group_name_H-M 'P 1 21/n 1'
_atom_sites_solution_hydrogens geom
_atom_sites_solution_primary direct
_atom_sites_solution_secondary difmap
_audit_creation_method SHELXL-97
_audit_update_record
;
2017-05-13 deposited with the CCDC.
2017-11-06 downloaded from the CCDC.
;
_cell_angle_alpha 90.00
_cell_angle_beta 107.712(3)
_cell_angle_gamma 90.00
_cell_formula_units_Z 4
_cell_length_a 11.1852(3)
_cell_length_b 8.5087(2)
_cell_length_c 17.9015(4)
_cell_measurement_reflns_used 2353
_cell_measurement_temperature 295(2)
_cell_measurement_theta_max 27.56
_cell_measurement_theta_min 3.06
_cell_volume 1622.95(7)
_computing_cell_refinement
;
CrysAlis Pro (Agilent, 2013)
;
_computing_data_collection
;
CrysAlis Pro (Agilent, 2013)
;
_computing_data_reduction
;
CrysAlis Pro (Agilent, 2013)
;
_computing_molecular_graphics '(K. Brandenburg, Diamond 3.1, 2009)'
_computing_publication_material '(K. Brandenburg, Diamond 3.1, 2009)'
_computing_structure_refinement 'SHELXL-97 (Sheldrick, 1997)'
_computing_structure_solution 'SHELXS-97 (Sheldrick, 1990)'
_diffrn_ambient_temperature 295(2)
_diffrn_detector_area_resol_mean 16.1954
_diffrn_measured_fraction_theta_full 0.987
_diffrn_measured_fraction_theta_max 0.987
_diffrn_measurement_device_type 'Xcalibur, Eos'
_diffrn_measurement_method '\w scans'
_diffrn_radiation_monochromator graphite
_diffrn_radiation_source 'Enhance (Mo) X-ray Source'
_diffrn_radiation_type MoK\a
_diffrn_radiation_wavelength 0.71073
_diffrn_reflns_av_R_equivalents 0.0297
_diffrn_reflns_av_sigmaI/netI 0.0565
_diffrn_reflns_limit_h_max 14
_diffrn_reflns_limit_h_min -8
_diffrn_reflns_limit_k_max 11
_diffrn_reflns_limit_k_min -4
_diffrn_reflns_limit_l_max 10
_diffrn_reflns_limit_l_min -23
_diffrn_reflns_number 5837
_diffrn_reflns_theta_full 27.56
_diffrn_reflns_theta_max 27.56
_diffrn_reflns_theta_min 3.06
_exptl_absorpt_coefficient_mu 4.536
_exptl_absorpt_correction_T_max 0.5494
_exptl_absorpt_correction_T_min 0.4795
_exptl_absorpt_correction_type multi-scan
_exptl_absorpt_process_details
; 
CrysAlis Pro (Agilent, 2013)
Empirical absorption correction using spherical harmonics,
 implemented in SCALE3 ABSPACK scaling algorithm. 
;
_exptl_crystal_colour colorless
_exptl_crystal_density_diffrn 2.244
_exptl_crystal_density_method 'not measured'
_exptl_crystal_description prism
_exptl_crystal_F_000 1064
_exptl_crystal_size_max 0.19
_exptl_crystal_size_mid 0.16
_exptl_crystal_size_min 0.15
_refine_diff_density_max 1.375
_refine_diff_density_min -2.502
_refine_diff_density_rms 0.175
_refine_ls_extinction_method none
_refine_ls_goodness_of_fit_ref 1.036
_refine_ls_hydrogen_treatment mixed
_refine_ls_matrix_type full
_refine_ls_number_parameters 259
_refine_ls_number_reflns 3700
_refine_ls_number_restraints 3
_refine_ls_restrained_S_all 1.036
_refine_ls_R_factor_all 0.0498
_refine_ls_R_factor_gt 0.0365
_refine_ls_shift/su_max 0.002
_refine_ls_shift/su_mean 0.000
_refine_ls_structure_factor_coef Fsqd
_refine_ls_weighting_details 'calc w=1/[\s^2^(Fo^2^)+(0.0326P)^2^+0.0000P] where P=(Fo^2^+2Fc^2^)/3'
_refine_ls_weighting_scheme calc
_refine_ls_wR_factor_gt 0.0739
_refine_ls_wR_factor_ref 0.0803
_reflns_number_gt 3014
_reflns_number_total 3700
_reflns_threshold_expression >2sigma(I)
_cod_data_source_file c7dt03254d2.cif
_cod_data_source_block 5-Tb
_cod_original_cell_volume 1622.96(7)
_cod_original_sg_symbol_H-M 'P 21/n'
_cod_database_code 7044677

loop_
_symmetry_equiv_pos_as_xyz
'x, y, z'
'-x+1/2, y+1/2, -z+1/2'
'-x, -y, -z'
'x-1/2, -y-1/2, z-1/2'

loop_
_atom_site_label
_atom_site_type_symbol
_atom_site_fract_x
_atom_site_fract_y
_atom_site_fract_z
_atom_site_U_iso_or_equiv
_atom_site_adp_type
_atom_site_occupancy
_atom_site_symmetry_multiplicity
_atom_site_calc_flag
_atom_site_refinement_flags
Tb1 Tb 0.32310(2) 1.03746(3) 0.192842(14) 0.01346(8) Uani 1 1 d .
S1 S 0.14623(12) 1.13063(15) 0.33968(8) 0.0147(3) Uani 1 1 d .
O1W O 0.4304(4) 1.2665(5) 0.2651(2) 0.0237(9) Uani 1 1 d D
H1W1 H 0.412(6) 1.324(5) 0.2247(19) 0.036 Uiso 1 1 d D
H1W2 H 0.409(6) 1.311(6) 0.301(2) 0.036 Uiso 1 1 d D
O1 O 0.1941(4) 1.0978(5) 0.2743(2) 0.0216(9) Uani 1 1 d .
O2 O 0.0865(3) 1.2843(4) 0.3316(2) 0.0185(8) Uani 1 1 d .
O3 O 0.0640(3) 1.0060(4) 0.3504(2) 0.0213(9) Uani 1 1 d .
O4 O 0.3373(3) 1.3854(4) 0.3800(2) 0.0201(8) Uani 1 1 d .
O5 O 0.6749(3) 1.2659(5) 0.6319(2) 0.0219(9) Uani 1 1 d .
O6 O 0.5875(3) 1.0847(4) 0.6892(2) 0.0199(8) Uani 1 1 d .
N1 N 0.5512(4) 1.0659(5) 0.1889(3) 0.0209(10) Uani 1 1 d .
N2 N 0.3576(4) 1.1108(6) 0.0617(3) 0.0201(10) Uani 1 1 d .
C1 C 0.2737(5) 1.1448(6) 0.4255(3) 0.0160(11) Uani 1 1 d .
C2 C 0.3527(5) 1.2766(6) 0.4345(3) 0.0167(11) Uani 1 1 d .
C3 C 0.4518(5) 1.2836(6) 0.5051(3) 0.0170(11) Uani 1 1 d .
H3 H 0.5051 1.3701 0.5143 0.020 Uiso 1 1 calc R
C4 C 0.4731(5) 1.1671(6) 0.5617(3) 0.0143(11) Uani 1 1 d .
C5 C 0.3926(5) 1.0391(6) 0.5508(3) 0.0166(11) Uani 1 1 d .
H5 H 0.4059 0.9607 0.5887 0.020 Uiso 1 1 calc R
C6 C 0.2922(5) 1.0298(6) 0.4827(3) 0.0188(11) Uani 1 1 d .
H6 H 0.2367 0.9457 0.4753 0.023 Uiso 1 1 calc R
C7 C 0.5877(5) 1.1733(6) 0.6331(3) 0.0159(11) Uani 1 1 d .
C8 C 0.6469(6) 1.0166(8) 0.2489(4) 0.0297(14) Uani 1 1 d .
H8 H 0.6292 0.9640 0.2898 0.036 Uiso 1 1 calc R
C9 C 0.7703(6) 1.0396(8) 0.2534(4) 0.0326(15) Uani 1 1 d .
H9 H 0.8344 0.9987 0.2949 0.039 Uiso 1 1 calc R
C10 C 0.7966(6) 1.1236(9) 0.1954(4) 0.0385(17) Uani 1 1 d .
H10 H 0.8794 1.1463 0.1987 0.046 Uiso 1 1 calc R
C11 C 0.7002(6) 1.1749(7) 0.1321(4) 0.0336(16) Uani 1 1 d .
H11 H 0.7172 1.2319 0.0922 0.040 Uiso 1 1 calc R
C12 C 0.5768(5) 1.1401(6) 0.1286(4) 0.0234(13) Uani 1 1 d .
C13 C 0.4693(5) 1.1671(7) 0.0589(4) 0.0237(13) Uani 1 1 d .
C14 C 0.4803(6) 1.2345(8) -0.0090(4) 0.0378(17) Uani 1 1 d .
H14 H 0.5570 1.2752 -0.0100 0.045 Uiso 1 1 calc R
C15 C 0.3785(7) 1.2414(8) -0.0747(4) 0.0399(18) Uani 1 1 d .
H15 H 0.3861 1.2847 -0.1207 0.048 Uiso 1 1 calc R
C16 C 0.2656(6) 1.1845(7) -0.0724(4) 0.0317(15) Uani 1 1 d .
H16 H 0.1948 1.1893 -0.1161 0.038 Uiso 1 1 calc R
C17 C 0.2602(6) 1.1194(7) -0.0027(4) 0.0279(14) Uani 1 1 d .
H17 H 0.1838 1.0794 -0.0010 0.034 Uiso 1 1 calc R

loop_
_atom_site_aniso_label
_atom_site_aniso_U_11
_atom_site_aniso_U_22
_atom_site_aniso_U_33
_atom_site_aniso_U_23
_atom_site_aniso_U_13
_atom_site_aniso_U_12
Tb1 0.01379(13) 0.01782(14) 0.00874(13) 0.00031(11) 0.00338(10) -0.00010(10)
S1 0.0143(6) 0.0195(7) 0.0100(6) -0.0006(5) 0.0031(5) -0.0011(5)
O1W 0.028(2) 0.025(2) 0.021(2) -0.0011(19) 0.012(2) 0.0007(18)
O1 0.029(2) 0.027(2) 0.013(2) -0.0015(17) 0.0135(18) 0.0032(18)
O2 0.0164(18) 0.021(2) 0.017(2) -0.0026(17) 0.0036(17) 0.0005(15)
O3 0.0197(19) 0.023(2) 0.021(2) 0.0016(17) 0.0057(17) -0.0087(16)
O4 0.0227(19) 0.021(2) 0.017(2) 0.0040(18) 0.0064(17) -0.0015(17)
O5 0.022(2) 0.028(2) 0.015(2) -0.0018(18) 0.0039(17) -0.0082(17)
O6 0.024(2) 0.024(2) 0.0106(19) 0.0053(16) 0.0041(17) 0.0036(16)
N1 0.024(2) 0.023(3) 0.019(3) -0.003(2) 0.011(2) 0.0008(19)
N2 0.021(2) 0.023(2) 0.018(3) 0.003(2) 0.009(2) 0.001(2)
C1 0.014(2) 0.025(3) 0.009(3) 0.001(2) 0.003(2) 0.002(2)
C2 0.017(3) 0.021(3) 0.012(3) 0.000(2) 0.004(2) 0.001(2)
C3 0.017(3) 0.018(3) 0.016(3) 0.002(2) 0.005(2) -0.004(2)
C4 0.013(2) 0.021(3) 0.009(3) 0.001(2) 0.005(2) 0.004(2)
C5 0.020(3) 0.021(3) 0.010(3) 0.002(2) 0.005(2) -0.001(2)
C6 0.021(3) 0.020(3) 0.016(3) 0.000(2) 0.006(2) -0.003(2)
C7 0.023(3) 0.012(2) 0.015(3) -0.006(2) 0.009(2) 0.002(2)
C8 0.026(3) 0.040(4) 0.022(3) -0.001(3) 0.006(3) 0.004(3)
C9 0.023(3) 0.041(4) 0.029(4) -0.006(3) 0.001(3) 0.001(3)
C10 0.023(3) 0.044(4) 0.052(5) -0.006(4) 0.017(3) -0.003(3)
C11 0.029(3) 0.034(4) 0.046(4) 0.005(3) 0.022(3) 0.000(3)
C12 0.030(3) 0.018(3) 0.026(3) -0.007(3) 0.015(3) -0.003(2)
C13 0.024(3) 0.026(3) 0.027(3) -0.002(3) 0.016(3) -0.001(2)
C14 0.036(4) 0.050(4) 0.036(4) 0.017(4) 0.025(4) 0.004(3)
C15 0.055(5) 0.045(4) 0.028(4) 0.017(3) 0.025(4) 0.015(4)
C16 0.036(4) 0.040(4) 0.017(3) 0.003(3) 0.005(3) 0.018(3)
C17 0.030(3) 0.031(3) 0.026(3) -0.004(3) 0.014(3) 0.001(3)

loop_
_atom_type_symbol
_atom_type_description
_atom_type_scat_dispersion_real
_atom_type_scat_dispersion_imag
_atom_type_scat_source
C C 0.0033 0.0016 'International Tables Vol C Tables 4.2.6.8 and 6.1.1.4'
H H 0.0000 0.0000 'International Tables Vol C Tables 4.2.6.8 and 6.1.1.4'
N N 0.0061 0.0033 'International Tables Vol C Tables 4.2.6.8 and 6.1.1.4'
O O 0.0106 0.0060 'International Tables Vol C Tables 4.2.6.8 and 6.1.1.4'
S S 0.1246 0.1234 'International Tables Vol C Tables 4.2.6.8 and 6.1.1.4'
Tb Tb -0.1723 4.1537 'International Tables Vol C Tables 4.2.6.8 and 6.1.1.4'

loop_
_geom_angle_atom_site_label_1
_geom_angle_atom_site_label_2
_geom_angle_atom_site_label_3
_geom_angle
_geom_angle_site_symmetry_1
_geom_angle_site_symmetry_3
O4 Tb1 O6 108.48(14) 2_545 3_676
O4 Tb1 O5 79.57(14) 2_545 4_585
O6 Tb1 O5 142.24(12) 3_676 4_585
O4 Tb1 O1 87.40(13) 2_545 .
O6 Tb1 O1 73.23(13) 3_676 .
O5 Tb1 O1 70.32(13) 4_585 .
O4 Tb1 O1W 158.83(13) 2_545 .
O6 Tb1 O1W 82.38(14) 3_676 .
O5 Tb1 O1W 80.96(14) 4_585 .
O1 Tb1 O1W 78.27(13) . .
O4 Tb1 O2 72.35(12) 2_545 2_545
O6 Tb1 O2 71.39(13) 3_676 2_545
O5 Tb1 O2 142.96(13) 4_585 2_545
O1 Tb1 O2 130.35(12) . 2_545
O1W Tb1 O2 128.81(13) . 2_545
O4 Tb1 N2 85.75(14) 2_545 .
O6 Tb1 N2 143.83(13) 3_676 .
O5 Tb1 N2 71.76(13) 4_585 .
O1 Tb1 N2 142.08(14) . .
O1W Tb1 N2 95.99(14) . .
O2 Tb1 N2 82.36(13) 2_545 .
O4 Tb1 N1 130.61(13) 2_545 .
O6 Tb1 N1 84.85(14) 3_676 .
O5 Tb1 N1 118.57(14) 4_585 .
O1 Tb1 N1 141.07(14) . .
O1W Tb1 N1 67.03(13) . .
O2 Tb1 N1 67.49(13) 2_545 .
N2 Tb1 N1 61.87(15) . .
O3 S1 O2 112.3(2) . .
O3 S1 O1 111.6(2) . .
O2 S1 O1 111.3(2) . .
O3 S1 C1 108.2(2) . .
O2 S1 C1 104.6(2) . .
O1 S1 C1 108.5(2) . .
Tb1 O1W H1W1 93(4) . .
Tb1 O1W H1W2 123(4) . .
H1W1 O1W H1W2 110.1(18) . .
S1 O1 Tb1 165.3(3) . .
S1 O2 Tb1 126.86(19) . 2
C2 O4 Tb1 136.6(3) . 2
C7 O5 Tb1 150.4(3) . 4_686
C7 O6 Tb1 154.5(4) . 3_676
C8 N1 C12 118.5(5) . .
C8 N1 Tb1 120.4(4) . .
C12 N1 Tb1 121.0(4) . .
C17 N2 C13 118.1(5) . .
C17 N2 Tb1 119.8(3) . .
C13 N2 Tb1 121.1(4) . .
C6 C1 C2 122.1(5) . .
C6 C1 S1 119.9(4) . .
C2 C1 S1 118.1(4) . .
O4 C2 C3 121.7(5) . .
O4 C2 C1 122.6(5) . .
C3 C2 C1 115.6(5) . .
C4 C3 C2 122.7(5) . .
C4 C3 H3 118.6 . .
C2 C3 H3 118.6 . .
C3 C4 C5 119.9(5) . .
C3 C4 C7 120.4(5) . .
C5 C4 C7 119.5(5) . .
C6 C5 C4 119.0(5) . .
C6 C5 H5 120.5 . .
C4 C5 H5 120.5 . .
C1 C6 C5 120.6(5) . .
C1 C6 H6 119.7 . .
C5 C6 H6 119.7 . .
O6 C7 O5 125.3(5) . .
O6 C7 C4 116.6(4) . .
O5 C7 C4 118.1(5) . .
N1 C8 C9 123.4(6) . .
N1 C8 H8 118.3 . .
C9 C8 H8 118.3 . .
C10 C9 C8 118.5(6) . .
C10 C9 H9 120.8 . .
C8 C9 H9 120.8 . .
C9 C10 C11 119.7(6) . .
C9 C10 H10 120.1 . .
C11 C10 H10 120.1 . .
C10 C11 C12 119.1(6) . .
C10 C11 H11 120.4 . .
C12 C11 H11 120.4 . .
N1 C12 C11 120.6(6) . .
N1 C12 C13 115.8(5) . .
C11 C12 C13 123.4(5) . .
N2 C13 C14 120.6(6) . .
N2 C13 C12 116.2(5) . .
C14 C13 C12 123.0(5) . .
C15 C14 C13 120.0(6) . .
C15 C14 H14 120.0 . .
C13 C14 H14 120.0 . .
C16 C15 C14 119.7(6) . .
C16 C15 H15 120.1 . .
C14 C15 H15 120.1 . .
C15 C16 C17 117.6(6) . .
C15 C16 H16 121.2 . .
C17 C16 H16 121.2 . .
N2 C17 C16 123.9(6) . .
N2 C17 H17 118.0 . .
C16 C17 H17 118.0 . .

loop_
_geom_bond_atom_site_label_1
_geom_bond_atom_site_label_2
_geom_bond_distance
_geom_bond_site_symmetry_2
Tb1 O4 2.274(4) 2_545
Tb1 O6 2.292(4) 3_676
Tb1 O5 2.374(4) 4_585
Tb1 O1 2.398(3) .
Tb1 O1W 2.443(4) .
Tb1 O2 2.475(4) 2_545
Tb1 N2 2.569(4) .
Tb1 N1 2.586(4) .
S1 O3 1.454(4) .
S1 O2 1.455(4) .
S1 O1 1.455(3) .
S1 C1 1.753(5) .
O1W H1W1 0.85(5) .
O1W H1W2 0.85(5) .
O2 Tb1 2.475(4) 2
O4 C2 1.318(6) .
O4 Tb1 2.274(4) 2
O5 C7 1.259(6) .
O5 Tb1 2.374(4) 4_686
O6 C7 1.257(6) .
O6 Tb1 2.292(4) 3_676
N1 C8 1.332(8) .
N1 C12 1.354(7) .
N2 C17 1.326(8) .
N2 C13 1.354(6) .
C1 C6 1.385(7) .
C1 C2 1.407(7) .
C2 C3 1.406(7) .
C3 C4 1.385(7) .
C3 H3 0.9300 .
C4 C5 1.389(7) .
C4 C7 1.511(7) .
C5 C6 1.387(7) .
C5 H5 0.9300 .
C6 H6 0.9300 .
C8 C9 1.371(8) .
C8 H8 0.9300 .
C9 C10 1.364(9) .
C9 H9 0.9300 .
C10 C11 1.377(9) .
C10 H10 0.9300 .
C11 C12 1.395(7) .
C11 H11 0.9300 .
C12 C13 1.463(8) .
C13 C14 1.384(8) .
C14 C15 1.366(9) .
C14 H14 0.9300 .
C15 C16 1.365(9) .
C15 H15 0.9300 .
C16 C17 1.382(8) .
C16 H16 0.9300 .
C17 H17 0.9300 .

loop_
_geom_hbond_atom_site_label_D
_geom_hbond_atom_site_label_H
_geom_hbond_atom_site_label_A
_geom_hbond_distance_DH
_geom_hbond_distance_HA
_geom_hbond_distance_DA
_geom_hbond_angle_DHA
_geom_hbond_site_symmetry_A
O1W H1W1 O3 0.85(5) 2.12(3) 2.918(5) 157(6) 2
O1W H1W1 O1 0.85(5) 2.61(4) 3.128(6) 120(4) 2
O1W H1W2 O4 0.85(5) 1.925(15) 2.763(5) 170(6) .

loop_
_geom_torsion_atom_site_label_1
_geom_torsion_atom_site_label_2
_geom_torsion_atom_site_label_3
_geom_torsion_atom_site_label_4
_geom_torsion
_geom_torsion_site_symmetry_1
_geom_torsion_site_symmetry_4
O3 S1 O1 Tb1 -112.2(10) . .
O2 S1 O1 Tb1 121.6(10) . .
C1 S1 O1 Tb1 7.0(11) . .
O4 Tb1 O1 S1 140.1(10) 2_545 .
O6 Tb1 O1 S1 29.9(10) 3_676 .
O5 Tb1 O1 S1 -140.0(10) 4_585 .
O1W Tb1 O1 S1 -55.5(10) . .
O2 Tb1 O1 S1 76.0(10) 2_545 .
N2 Tb1 O1 S1 -140.2(9) . .
N1 Tb1 O1 S1 -28.6(11) . .
O3 S1 O2 Tb1 -177.6(2) . 2
O1 S1 O2 Tb1 -51.6(3) . 2
C1 S1 O2 Tb1 65.3(3) . 2
O4 Tb1 N1 C8 -112.8(4) 2_545 .
O6 Tb1 N1 C8 -2.8(4) 3_676 .
O5 Tb1 N1 C8 145.9(4) 4_585 .
O1 Tb1 N1 C8 52.3(5) . .
O1W Tb1 N1 C8 81.1(4) . .
O2 Tb1 N1 C8 -74.8(4) 2_545 .
N2 Tb1 N1 C8 -168.1(5) . .
O4 Tb1 N1 C12 71.5(4) 2_545 .
O6 Tb1 N1 C12 -178.5(4) 3_676 .
O5 Tb1 N1 C12 -29.7(4) 4_585 .
O1 Tb1 N1 C12 -123.4(4) . .
O1W Tb1 N1 C12 -94.6(4) . .
O2 Tb1 N1 C12 109.6(4) 2_545 .
N2 Tb1 N1 C12 16.2(4) . .
O4 Tb1 N2 C17 32.9(4) 2_545 .
O6 Tb1 N2 C17 148.9(4) 3_676 .
O5 Tb1 N2 C17 -47.5(4) 4_585 .
O1 Tb1 N2 C17 -47.3(5) . .
O1W Tb1 N2 C17 -125.9(4) . .
O2 Tb1 N2 C17 105.7(4) 2_545 .
N1 Tb1 N2 C17 174.2(5) . .
O4 Tb1 N2 C13 -158.6(4) 2_545 .
O6 Tb1 N2 C13 -42.7(5) 3_676 .
O5 Tb1 N2 C13 121.0(4) 4_585 .
O1 Tb1 N2 C13 121.1(4) . .
O1W Tb1 N2 C13 42.6(4) . .
O2 Tb1 N2 C13 -85.9(4) 2_545 .
N1 Tb1 N2 C13 -17.4(4) . .
O3 S1 C1 C6 10.5(5) . .
O2 S1 C1 C6 130.4(4) . .
O1 S1 C1 C6 -110.8(4) . .
O3 S1 C1 C2 -168.0(4) . .
O2 S1 C1 C2 -48.1(4) . .
O1 S1 C1 C2 70.7(4) . .
Tb1 O4 C2 C3 -130.3(5) 2 .
Tb1 O4 C2 C1 51.2(7) 2 .
C6 C1 C2 O4 178.8(4) . .
S1 C1 C2 O4 -2.7(7) . .
C6 C1 C2 C3 0.2(7) . .
S1 C1 C2 C3 178.7(3) . .
O4 C2 C3 C4 -177.0(4) . .
C1 C2 C3 C4 1.6(7) . .
C2 C3 C4 C5 -2.1(7) . .
C2 C3 C4 C7 174.4(4) . .
C3 C4 C5 C6 0.5(7) . .
C7 C4 C5 C6 -176.0(4) . .
C2 C1 C6 C5 -1.7(8) . .
S1 C1 C6 C5 179.9(4) . .
C4 C5 C6 C1 1.3(8) . .
Tb1 O6 C7 O5 -10.4(11) 3_676 .
Tb1 O6 C7 C4 169.6(5) 3_676 .
Tb1 O5 C7 O6 -46.7(10) 4_686 .
Tb1 O5 C7 C4 133.2(6) 4_686 .
C3 C4 C7 O6 165.2(4) . .
C5 C4 C7 O6 -18.3(7) . .
C3 C4 C7 O5 -14.7(7) . .
C5 C4 C7 O5 161.8(4) . .
C12 N1 C8 C9 1.2(9) . .
Tb1 N1 C8 C9 -174.6(5) . .
N1 C8 C9 C10 3.3(10) . .
C8 C9 C10 C11 -3.9(10) . .
C9 C10 C11 C12 0.3(10) . .
C8 N1 C12 C11 -5.0(8) . .
Tb1 N1 C12 C11 170.8(4) . .
C8 N1 C12 C13 169.9(5) . .
Tb1 N1 C12 C13 -14.4(6) . .
C10 C11 C12 N1 4.3(9) . .
C10 C11 C12 C13 -170.1(6) . .
C17 N2 C13 C14 1.3(8) . .
Tb1 N2 C13 C14 -167.3(4) . .
C17 N2 C13 C12 -173.7(5) . .
Tb1 N2 C13 C12 17.6(6) . .
N1 C12 C13 N2 -2.0(7) . .
C11 C12 C13 N2 172.7(5) . .
N1 C12 C13 C14 -176.9(6) . .
C11 C12 C13 C14 -2.2(9) . .
N2 C13 C14 C15 -1.6(10) . .
C12 C13 C14 C15 173.1(6) . .
C13 C14 C15 C16 1.4(10) . .
C14 C15 C16 C17 -0.9(10) . .
C13 N2 C17 C16 -0.9(9) . .
Tb1 N2 C17 C16 167.9(4) . .
C15 C16 C17 N2 0.7(9) . .
